data_4315994
loop_
_publ_author_name
'Nicolas Leblanc'
'Wenhua Bi'
'Nicolas Mercier'
'Pascale Auban-Senzier'
'Claude Pasquier'

_publ_contact_author_address
;
Laboratoire Chimie Ingenierie Moleculaire Materiaux Angers
UMR CNRS 6501, Faculte des Sciences, 2 Bd Lavoisier, F-49045 Angers, France
;
_publ_contact_author_email nicolas.mercier@univ-angers.fr
_publ_contact_author_fax (33)2.41.73.54.05
_publ_contact_author_name 'Mercier, Nicolas'
_publ_contact_author_phone (33)2.41.73.50.83
_publ_section_title
;
 Photochromism, Electrical Properties, and Structural Investigations of a
 Series of Hydrated Methylviologen Halobismuthate Hybrids: Influence of
 the Anionic Oligomer Size and Iodide Doping on the Photoinduced
 Properties and on the Dehydration Process
;
_journal_name_full 'Inorganic Chemistry'
_journal_page_first 5824
_journal_page_last 5833
_journal_paper_doi 10.1021/ic901525p
_journal_volume 49
_journal_year 2010
_chemical_compound_source 'synthesis as described'
_chemical_formula_moiety '4(C12 H14 N2), Bi6 Cl26, 1.7O'
_chemical_formula_sum 'C48 H56 Bi6 Cl26 N8 O1.7'
_chemical_formula_weight 2947.87
_chemical_name_systematic
;
 ?
;
_space_group_IT_number 2
_symmetry_cell_setting triclinic
_symmetry_Int_Tables_number 2
_symmetry_space_group_name_Hall '-P 1'
_symmetry_space_group_name_H-M 'P -1'
_atom_sites_solution_hydrogens geom
_atom_sites_solution_primary direct
_atom_sites_solution_secondary difmap
_audit_conform_dict_location ftp://ftp.iucr.org/pub/cif_core.dic
_audit_conform_dict_name cif_core.dic
_audit_conform_dict_version 2.3
_audit_creation_date 2009-12-03T14:41:27-00:00
_audit_creation_method 'WinGX routine CIF_UPDATE'
_cell_angle_alpha 99.774(8)
_cell_angle_beta 103.196(7)
_cell_angle_gamma 108.088(6)
_cell_formula_units_Z 1
_cell_length_a 9.3993(5)
_cell_length_b 12.6132(13)
_cell_length_c 19.8496(18)
_cell_measurement_reflns_used 10350
_cell_measurement_temperature 293(2)
_cell_measurement_theta_max 30
_cell_measurement_theta_min 2
_cell_measurement_wavelength 0.71073
_cell_volume 2103.0(3)
_computing_molecular_graphics 'Ortep-3 for Windows (Farrugia, 1997)'
_computing_publication_material 'WinGX publication routines (Farrugia, 1999)'
_computing_structure_refinement 'SHELXL-97 (Sheldrick, 1997)'
_computing_structure_solution 'SIR92 (Giacovazzo et al, 1993)'
_diffrn_ambient_temperature 293(2)
_diffrn_detector_area_resol_mean 9
_diffrn_measured_fraction_theta_full 0.992
_diffrn_measured_fraction_theta_max 0.992
_diffrn_measurement_device_type KappaCCD
_diffrn_measurement_method CCD
_diffrn_radiation_monochromator 'horizontally mounted graphite crystal'
_diffrn_radiation_probe x-ray
_diffrn_radiation_source 'fine-focus sealed tube'
_diffrn_radiation_type MoK\a
_diffrn_radiation_wavelength 0.71073
_diffrn_reflns_av_R_equivalents 0.057
_diffrn_reflns_av_unetI/netI 0.0719
_diffrn_reflns_limit_h_max 13
_diffrn_reflns_limit_h_min -13
_diffrn_reflns_limit_k_max 18
_diffrn_reflns_limit_k_min -18
_diffrn_reflns_limit_l_max 28
_diffrn_reflns_limit_l_min -28
_diffrn_reflns_number 55725
_diffrn_reflns_theta_full 31.01
_diffrn_reflns_theta_max 31.01
_diffrn_reflns_theta_min 2.42
_exptl_absorpt_coefficient_mu 13.373
_exptl_absorpt_correction_T_max 0.898
_exptl_absorpt_correction_T_min 0.305
_exptl_absorpt_correction_type multi-scan
_exptl_crystal_colour yellow
_exptl_crystal_density_diffrn 2.331
_exptl_crystal_density_method 'not measured'
_exptl_crystal_description prism
_exptl_crystal_F_000 1356
_exptl_crystal_size_max 0.18
_exptl_crystal_size_mid 0.094
_exptl_crystal_size_min 0.07
_refine_diff_density_max 1.56
_refine_diff_density_min -1.051
_refine_diff_density_rms 0.193
_refine_ls_extinction_coef 0
_refine_ls_extinction_expression Fc^*^=kFc[1+0.001xFc^2^\l^3^/sin(2\q)]^-1/4^
_refine_ls_extinction_method SHELXL
_refine_ls_goodness_of_fit_ref 1.008
_refine_ls_hydrogen_treatment constr
_refine_ls_matrix_type full
_refine_ls_number_parameters 420
_refine_ls_number_reflns 13325
_refine_ls_number_restraints 0
_refine_ls_restrained_S_all 1.008
_refine_ls_R_factor_all 0.1073
_refine_ls_R_factor_gt 0.0388
_refine_ls_shift/su_max 0.02
_refine_ls_shift/su_mean 0
_refine_ls_structure_factor_coef Fsqd
_refine_ls_weighting_details 'calc w=1/[\s^2^(Fo^2^)+(0.0237P)^2^+0.0000P] where P=(Fo^2^+2Fc^2^)/3'
_refine_ls_weighting_scheme calc
_refine_ls_wR_factor_gt 0.0583
_refine_ls_wR_factor_ref 0.0726
_reflns_number_gt 7418
_reflns_number_total 13325
_reflns_threshold_expression >2sigma(I)
_cod_data_source_file ic901525p_si_002_3.cif
_cod_data_source_block 2a
_cod_database_code 4315994

loop_
_symmetry_equiv_pos_as_xyz
'x, y, z'
'-x, -y, -z'

loop_
_atom_site_label
_atom_site_type_symbol
_atom_site_fract_x
_atom_site_fract_y
_atom_site_fract_z
_atom_site_U_iso_or_equiv
_atom_site_adp_type
_atom_site_occupancy
_atom_site_symmetry_multiplicity
_atom_site_calc_flag
_atom_site_refinement_flags
_atom_site_disorder_assembly
_atom_site_disorder_group
Bi1 Bi 0.88988(2) 0.935316(17) 0.719003(11) 0.03239(6) Uani 1 1 d . . .
Bi2 Bi 0.52580(2) 0.634807(16) 0.448401(10) 0.02623(5) Uani 1 1 d . . .
Bi3 Bi 0.16944(2) 0.337253(17) 0.175130(11) 0.03419(6) Uani 1 1 d . . .
Cl1 Cl 1.05652(18) 1.08699(15) 0.83826(9) 0.0624(5) Uani 1 1 d . . .
Cl2 Cl 1.09186(17) 1.02592(14) 0.65998(9) 0.0570(4) Uani 1 1 d . . .
Cl3 Cl 0.73470(18) 1.06332(13) 0.68976(9) 0.0587(4) Uani 1 1 d . . .
Cl4 Cl 0.69880(17) 0.78021(13) 0.57631(8) 0.0590(5) Uani 1 1 d . . .
Cl5 Cl 0.31295(14) 0.51706(11) 0.51618(7) 0.0385(3) Uani 1 1 d . . .
Cl6 Cl 0.37546(17) 0.76947(13) 0.42357(8) 0.0511(4) Uani 1 1 d . . .
Cl7 Cl 0.34568(17) 0.48775(13) 0.31447(8) 0.0574(4) Uani 1 1 d . . .
Cl8 Cl 0.73172(16) 0.73308(13) 0.39094(8) 0.0504(4) Uani 1 1 d . . .
Cl9 Cl 0.38811(19) 0.44601(14) 0.12127(9) 0.0595(4) Uani 1 1 d . . .
Cl10 Cl 0.00954(19) 0.19485(16) 0.05131(9) 0.0701(5) Uani 1 1 d . . .
Cl11 Cl 0.0097(2) 0.47120(15) 0.14687(10) 0.0723(5) Uani 1 1 d . . .
Cl12 Cl -0.05081(16) 0.21686(12) 0.23554(8) 0.0462(4) Uani 1 1 d . . .
Cl13 Cl 0.32440(15) 0.18697(12) 0.20987(8) 0.0438(4) Uani 1 1 d . . .
O1 O 0.8507(16) 1.4027(12) -0.0299(7) 0.129(5) Uani 0.43 1 d P . .
O2 O 0.145(2) 1.3756(14) -0.0553(8) 0.154(6) Uani 0.43 1 d P . .
N1 N 0.1349(6) 0.4320(4) 0.7160(3) 0.0505(14) Uani 1 1 d . . .
N2 N 0.2182(6) 0.8774(4) 0.5436(3) 0.0467(13) Uani 1 1 d . . .
N3 N 0.4191(7) 0.8148(5) 0.1951(3) 0.0540(14) Uani 1 1 d . . .
N4 N 0.4831(9) 1.2437(6) 0.0094(3) 0.0697(17) Uani 1 1 d . . .
C1 C 0.1184(9) 0.3353(6) 0.7510(4) 0.073(2) Uani 1 1 d . . .
H1A H 0.1817 0.2933 0.7379 0.109 Uiso 1 1 calc R . .
H1B H 0.0105 0.2844 0.7357 0.109 Uiso 1 1 calc R . .
H1C H 0.1524 0.3658 0.8021 0.109 Uiso 1 1 calc R . .
C2 C 0.0119(7) 0.4409(7) 0.6731(4) 0.071(2) Uani 1 1 d . . .
H2 H -0.0872 0.3861 0.6651 0.086 Uiso 1 1 calc R . .
C3 C 0.0265(7) 0.5288(6) 0.6403(4) 0.066(2) Uani 1 1 d . . .
H3 H -0.0628 0.5333 0.6109 0.079 Uiso 1 1 calc R . .
C4 C 0.1707(6) 0.6108(5) 0.6496(3) 0.0381(14) Uani 1 1 d . . .
C5 C 0.2970(7) 0.5981(6) 0.6934(4) 0.069(2) Uani 1 1 d . . .
H5 H 0.3976 0.6503 0.7012 0.083 Uiso 1 1 calc R . .
C6 C 0.2757(8) 0.5087(6) 0.7259(4) 0.071(2) Uani 1 1 d . . .
H6 H 0.3628 0.502 0.7557 0.085 Uiso 1 1 calc R . .
C7 C 0.1882(6) 0.7051(5) 0.6140(3) 0.0377(14) Uani 1 1 d . . .
C8 C 0.3312(6) 0.7899(6) 0.6251(3) 0.0581(18) Uani 1 1 d . . .
H8 H 0.4204 0.7895 0.657 0.07 Uiso 1 1 calc R . .
C9 C 0.3436(7) 0.8740(6) 0.5900(4) 0.0624(19) Uani 1 1 d . . .
H9 H 0.4414 0.9306 0.5983 0.075 Uiso 1 1 calc R . .
C10 C 0.2352(8) 0.9712(6) 0.5067(4) 0.0639(19) Uani 1 1 d . . .
H10A H 0.1981 0.9385 0.4558 0.096 Uiso 1 1 calc R . .
H10B H 0.3437 1.0204 0.5204 0.096 Uiso 1 1 calc R . .
H10C H 0.1748 1.0157 0.5199 0.096 Uiso 1 1 calc R . .
C11 C 0.0803(8) 0.7990(6) 0.5333(4) 0.076(2) Uani 1 1 d . . .
H11 H -0.0076 0.8032 0.5027 0.091 Uiso 1 1 calc R . .
C12 C 0.0619(7) 0.7113(5) 0.5663(4) 0.069(2) Uani 1 1 d . . .
H12 H -0.0371 0.6553 0.5563 0.083 Uiso 1 1 calc R . .
C13 C 0.4056(9) 0.7266(6) 0.2353(4) 0.074(2) Uani 1 1 d . . .
H13A H 0.4637 0.68 0.2224 0.111 Uiso 1 1 calc R . .
H13B H 0.2972 0.6786 0.2241 0.111 Uiso 1 1 calc R . .
H13C H 0.4469 0.7634 0.2857 0.111 Uiso 1 1 calc R . .
C14 C 0.2920(8) 0.8190(7) 0.1508(4) 0.073(2) Uani 1 1 d . . .
H14 H 0.1939 0.7652 0.1454 0.088 Uiso 1 1 calc R . .
C15 C 0.3032(7) 0.9005(7) 0.1134(4) 0.068(2) Uani 1 1 d . . .
H15 H 0.213 0.9005 0.0821 0.082 Uiso 1 1 calc R . .
C16 C 0.4440(7) 0.9818(5) 0.1211(3) 0.0427(14) Uani 1 1 d . . .
C17 C 0.5708(8) 0.9754(6) 0.1666(4) 0.084(3) Uani 1 1 d . . .
H17 H 0.6702 1.0286 0.1732 0.1 Uiso 1 1 calc R . .
C18 C 0.5541(8) 0.8921(6) 0.2026(4) 0.082(2) Uani 1 1 d . . .
H18 H 0.6432 0.8904 0.2339 0.098 Uiso 1 1 calc R . .
C19 C 0.4565(7) 1.0714(6) 0.0810(3) 0.0457(15) Uani 1 1 d . . .
C20 C 0.3275(8) 1.0840(6) 0.0385(4) 0.0641(19) Uani 1 1 d . . .
H20 H 0.2275 1.0332 0.0333 0.077 Uiso 1 1 calc R . .
C21 C 0.3443(10) 1.1695(7) 0.0039(4) 0.077(2) Uani 1 1 d . . .
H21 H 0.255 1.1757 -0.0243 0.092 Uiso 1 1 calc R . .
C22 C 0.4939(12) 1.3372(7) -0.0307(5) 0.128(4) Uani 1 1 d . . .
H22A H 0.5969 1.3959 -0.0118 0.192 Uiso 1 1 calc R . .
H22B H 0.4173 1.3708 -0.025 0.192 Uiso 1 1 calc R . .
H22C H 0.4743 1.3038 -0.0807 0.192 Uiso 1 1 calc R . .
C23 C 0.6072(10) 1.2354(7) 0.0496(5) 0.086(2) Uani 1 1 d . . .
H24 H 0.7051 1.2881 0.0535 0.103 Uiso 1 1 calc R . .
C24 C 0.6001(8) 1.1519(6) 0.0868(4) 0.072(2) Uani 1 1 d . . .
H23 H 0.6918 1.1499 0.1156 0.087 Uiso 1 1 calc R . .

loop_
_atom_site_aniso_label
_atom_site_aniso_U_11
_atom_site_aniso_U_22
_atom_site_aniso_U_33
_atom_site_aniso_U_23
_atom_site_aniso_U_13
_atom_site_aniso_U_12
Cl1 0.0563(10) 0.0639(11) 0.0418(10) -0.0092(8) -0.0042(8) 0.0139(8)
Cl2 0.0483(9) 0.0589(10) 0.0593(11) 0.0175(8) 0.0247(8) 0.0064(8)
Cl3 0.0598(10) 0.0577(10) 0.0599(11) 0.0099(8) 0.0051(8) 0.0354(8)
Cl4 0.0521(10) 0.0563(11) 0.0441(11) -0.0075(8) 0.0004(8) 0.0080(8)
Cl5 0.0329(7) 0.0399(8) 0.0487(9) 0.0144(7) 0.0179(6) 0.0157(6)
Cl6 0.0578(9) 0.0521(9) 0.0536(10) 0.0153(8) 0.0133(8) 0.0354(8)
Cl7 0.0555(10) 0.0528(10) 0.0444(10) -0.0044(8) 0.0032(8) 0.0109(8)
Cl8 0.0460(8) 0.0509(9) 0.0558(10) 0.0186(8) 0.0260(8) 0.0096(7)
Cl9 0.0670(11) 0.0648(11) 0.0495(11) 0.0213(8) 0.0293(9) 0.0158(9)
Cl10 0.0603(10) 0.0756(12) 0.0432(10) -0.0151(9) -0.0080(8) 0.0159(9)
Cl11 0.0809(13) 0.0762(12) 0.0733(13) 0.0194(10) 0.0178(10) 0.0504(11)
Cl12 0.0367(8) 0.0476(9) 0.0559(10) 0.0156(7) 0.0155(7) 0.0154(7)
Cl13 0.0393(8) 0.0464(8) 0.0452(9) 0.0085(7) 0.0151(7) 0.0151(7)
O1 0.139(12) 0.134(12) 0.085(10) 0.069(9) 0.004(9) 0.011(10)
O2 0.208(17) 0.167(15) 0.086(12) 0.059(11) 0.006(11) 0.083(13)
N1 0.049(3) 0.051(3) 0.053(4) 0.007(3) 0.021(3) 0.020(3)
N2 0.050(3) 0.046(3) 0.047(4) 0.004(3) 0.020(3) 0.022(3)
N3 0.060(4) 0.050(3) 0.052(4) 0.008(3) 0.015(3) 0.025(3)
N4 0.101(5) 0.075(5) 0.048(4) 0.019(3) 0.033(4) 0.042(4)
C1 0.089(6) 0.065(5) 0.079(6) 0.027(4) 0.042(5) 0.030(4)
C2 0.037(4) 0.093(6) 0.074(6) 0.039(5) 0.011(4) 0.005(4)
C3 0.036(4) 0.088(5) 0.066(5) 0.038(4) 0.007(3) 0.009(4)
C4 0.029(3) 0.041(3) 0.041(4) 0.000(3) 0.008(3) 0.015(3)
C5 0.035(4) 0.063(5) 0.099(6) 0.030(4) 0.000(4) 0.013(3)
C6 0.049(4) 0.059(5) 0.092(6) 0.019(4) -0.006(4) 0.022(4)
C7 0.024(3) 0.042(3) 0.039(4) -0.002(3) 0.004(2) 0.012(3)
C8 0.026(3) 0.080(5) 0.056(5) 0.027(4) 0.002(3) 0.007(3)
C9 0.036(4) 0.084(5) 0.055(5) 0.021(4) 0.009(3) 0.007(3)
C10 0.081(5) 0.059(4) 0.063(5) 0.018(4) 0.028(4) 0.033(4)
C11 0.042(4) 0.056(5) 0.104(7) 0.013(4) -0.014(4) 0.013(4)
C12 0.031(3) 0.042(4) 0.116(7) 0.022(4) 0.001(4) 0.003(3)
C13 0.106(6) 0.062(5) 0.062(5) 0.025(4) 0.018(4) 0.040(4)
C14 0.045(4) 0.103(6) 0.059(5) 0.031(5) 0.011(4) 0.008(4)
C15 0.042(4) 0.109(6) 0.049(5) 0.036(4) 0.005(3) 0.021(4)
C16 0.040(3) 0.052(4) 0.030(3) 0.002(3) 0.004(3) 0.017(3)
C17 0.039(4) 0.066(5) 0.123(7) 0.038(5) -0.013(4) 0.009(4)
C18 0.048(4) 0.069(5) 0.112(7) 0.032(5) -0.012(4) 0.020(4)
C19 0.045(4) 0.057(4) 0.031(4) -0.003(3) 0.013(3) 0.019(3)
C20 0.056(4) 0.064(5) 0.060(5) 0.019(4) -0.004(4) 0.018(4)
C21 0.083(6) 0.091(6) 0.063(6) 0.016(5) 0.013(5) 0.051(5)
C22 0.225(11) 0.092(7) 0.126(9) 0.061(6) 0.100(8) 0.085(8)
C23 0.073(6) 0.099(7) 0.084(7) 0.039(5) 0.029(5) 0.016(5)
C24 0.051(4) 0.089(6) 0.068(5) 0.032(4) 0.009(4) 0.014(4)
Bi1 0.02958(11) 0.03363(12) 0.02911(13) 0.00681(9) 0.00447(9) 0.00884(9)
Bi2 0.02569(9) 0.02501(10) 0.02514(11) 0.00547(8) 0.00550(7) 0.00749(7)
Bi3 0.03438(12) 0.03403(12) 0.02804(13) 0.00495(9) 0.00393(9) 0.00978(9)

loop_
_atom_type_symbol
_atom_type_description
_atom_type_scat_dispersion_real
_atom_type_scat_dispersion_imag
_atom_type_scat_source
Bi Bi -4.108 10.257 'International Tables Vol C Tables 4.2.6.8 and 6.1.1.4'
Cl Cl 0.148 0.159 'International Tables Vol C Tables 4.2.6.8 and 6.1.1.4'
O O 0.011 0.006 'International Tables Vol C Tables 4.2.6.8 and 6.1.1.4'
N N 0.006 0.003 'International Tables Vol C Tables 4.2.6.8 and 6.1.1.4'
C C 0.003 0.002 'International Tables Vol C Tables 4.2.6.8 and 6.1.1.4'
H H 0 0 'International Tables Vol C Tables 4.2.6.8 and 6.1.1.4'

loop_
_geom_angle_atom_site_label_1
_geom_angle_atom_site_label_2
_geom_angle_atom_site_label_3
_geom_angle
_geom_angle_site_symmetry_1
_geom_angle_site_symmetry_3
_geom_angle_publ_flag
Bi2 Cl4 Bi1 178.46(7) . . ?
Bi2 Cl5 Bi2 95.19(4) . 2_666 ?
Bi2 Cl7 Bi3 178.09(6) . . ?
Bi3 Cl12 Bi1 96.88(4) . 2_666 ?
Bi3 Cl13 Bi1 96.71(4) . 2_666 ?
C2 N1 C6 119.0(6) . . ?
C2 N1 C1 121.2(6) . . ?
C6 N1 C1 119.7(6) . . ?
C11 N2 C9 119.0(6) . . ?
C11 N2 C10 120.8(6) . . ?
C9 N2 C10 120.1(6) . . ?
C18 N3 C14 118.2(6) . . ?
C18 N3 C13 121.1(6) . . ?
C14 N3 C13 120.7(6) . . ?
C23 N4 C21 118.7(7) . . ?
C23 N4 C22 121.9(8) . . ?
C21 N4 C22 119.4(8) . . ?
N1 C1 H1A 109.5 . . ?
N1 C1 H1B 109.5 . . ?
H1A C1 H1B 109.5 . . ?
N1 C1 H1C 109.5 . . ?
H1A C1 H1C 109.5 . . ?
H1B C1 H1C 109.5 . . ?
N1 C2 C3 121.5(6) . . ?
N1 C2 H2 119.3 . . ?
C3 C2 H2 119.3 . . ?
C2 C3 C4 121.3(6) . . ?
C2 C3 H3 119.3 . . ?
C4 C3 H3 119.3 . . ?
C5 C4 C3 115.9(6) . . ?
C5 C4 C7 122.2(5) . . ?
C3 C4 C7 121.8(5) . . ?
C4 C5 C6 120.5(6) . . ?
C4 C5 H5 119.8 . . ?
C6 C5 H5 119.8 . . ?
N1 C6 C5 121.8(6) . . ?
N1 C6 H6 119.1 . . ?
C5 C6 H6 119.1 . . ?
C12 C7 C8 116.5(6) . . ?
C12 C7 C4 121.3(5) . . ?
C8 C7 C4 122.2(5) . . ?
C9 C8 C7 120.6(6) . . ?
C9 C8 H8 119.7 . . ?
C7 C8 H8 119.7 . . ?
N2 C9 C8 121.4(6) . . ?
N2 C9 H9 119.3 . . ?
C8 C9 H9 119.3 . . ?
N2 C10 H10A 109.5 . . ?
N2 C10 H10B 109.5 . . ?
H10A C10 H10B 109.5 . . ?
N2 C10 H10C 109.5 . . ?
H10A C10 H10C 109.5 . . ?
H10B C10 H10C 109.5 . . ?
N2 C11 C12 121.9(6) . . ?
N2 C11 H11 119.1 . . ?
C12 C11 H11 119.1 . . ?
C11 C12 C7 120.6(6) . . ?
C11 C12 H12 119.7 . . ?
C7 C12 H12 119.7 . . ?
N3 C13 H13A 109.5 . . ?
N3 C13 H13B 109.5 . . ?
H13A C13 H13B 109.5 . . ?
N3 C13 H13C 109.5 . . ?
H13A C13 H13C 109.5 . . ?
H13B C13 H13C 109.5 . . ?
N3 C14 C15 121.2(7) . . ?
N3 C14 H14 119.4 . . ?
C15 C14 H14 119.4 . . ?
C16 C15 C14 120.9(6) . . ?
C16 C15 H15 119.6 . . ?
C14 C15 H15 119.6 . . ?
C17 C16 C15 116.5(7) . . ?
C17 C16 C19 122.5(6) . . ?
C15 C16 C19 121.1(6) . . ?
C16 C17 C18 120.6(7) . . ?
C16 C17 H17 119.7 . . ?
C18 C17 H17 119.7 . . ?
N3 C18 C17 122.6(6) . . ?
N3 C18 H18 118.7 . . ?
C17 C18 H18 118.7 . . ?
C20 C19 C24 115.5(7) . . ?
C20 C19 C16 123.1(6) . . ?
C24 C19 C16 121.3(6) . . ?
C21 C20 C19 121.1(7) . . ?
C21 C20 H20 119.4 . . ?
C19 C20 H20 119.4 . . ?
N4 C21 C20 121.9(7) . . ?
N4 C21 H21 119 . . ?
C20 C21 H21 119 . . ?
N4 C22 H22A 109.5 . . ?
N4 C22 H22B 109.5 . . ?
H22A C22 H22B 109.5 . . ?
N4 C22 H22C 109.5 . . ?
H22A C22 H22C 109.5 . . ?
H22B C22 H22C 109.5 . . ?
N4 C23 C24 122.9(8) . . ?
N4 C23 H24 118.5 . . ?
C24 C23 H24 118.5 . . ?
C23 C24 C19 119.8(7) . . ?
C23 C24 H23 120.1 . . ?
C19 C24 H23 120.1 . . ?
Cl2 Bi1 Cl3 93.41(6) . . ?
Cl2 Bi1 Cl1 89.85(6) . . ?
Cl3 Bi1 Cl1 89.59(5) . . ?
Cl2 Bi1 Cl13 173.52(5) . 2_666 ?
Cl3 Bi1 Cl13 93.06(5) . 2_666 ?
Cl1 Bi1 Cl13 90.55(5) . 2_666 ?
Cl2 Bi1 Cl12 92.53(5) . 2_666 ?
Cl3 Bi1 Cl12 173.73(5) . 2_666 ?
Cl1 Bi1 Cl12 88.43(5) . 2_666 ?
Cl13 Bi1 Cl12 81.01(4) 2_666 2_666 ?
Cl2 Bi1 Cl4 87.15(5) . . ?
Cl3 Bi1 Cl4 86.01(5) . . ?
Cl1 Bi1 Cl4 174.52(6) . . ?
Cl13 Bi1 Cl4 92.95(4) 2_666 . ?
Cl12 Bi1 Cl4 96.29(4) 2_666 . ?
Cl8 Bi2 Cl6 92.28(5) . . ?
Cl8 Bi2 Cl4 90.67(5) . . ?
Cl6 Bi2 Cl4 90.53(5) . . ?
Cl8 Bi2 Cl7 88.74(5) . . ?
Cl6 Bi2 Cl7 88.43(5) . . ?
Cl4 Bi2 Cl7 178.79(5) . . ?
Cl8 Bi2 Cl5 175.60(4) . . ?
Cl6 Bi2 Cl5 92.03(4) . . ?
Cl4 Bi2 Cl5 88.42(5) . . ?
Cl7 Bi2 Cl5 92.24(4) . . ?
Cl8 Bi2 Cl5 90.86(4) . 2_666 ?
Cl6 Bi2 Cl5 176.42(4) . 2_666 ?
Cl4 Bi2 Cl5 87.70(5) . 2_666 ?
Cl7 Bi2 Cl5 93.37(4) . 2_666 ?
Cl5 Bi2 Cl5 84.81(4) . 2_666 ?
Cl10 Bi3 Cl11 89.57(6) . . ?
Cl10 Bi3 Cl9 90.89(6) . . ?
Cl11 Bi3 Cl9 92.25(6) . . ?
Cl10 Bi3 Cl12 89.92(5) . . ?
Cl11 Bi3 Cl12 90.74(5) . . ?
Cl9 Bi3 Cl12 176.91(5) . . ?
Cl10 Bi3 Cl13 90.62(5) . . ?
Cl11 Bi3 Cl13 175.99(5) . . ?
Cl9 Bi3 Cl13 91.75(5) . . ?
Cl12 Bi3 Cl13 85.26(4) . . ?
Cl10 Bi3 Cl7 177.87(6) . . ?
Cl11 Bi3 Cl7 92.04(5) . . ?
Cl9 Bi3 Cl7 90.44(5) . . ?
Cl12 Bi3 Cl7 88.66(5) . . ?
Cl13 Bi3 Cl7 87.68(4) . . ?

loop_
_geom_bond_atom_site_label_1
_geom_bond_atom_site_label_2
_geom_bond_distance
_geom_bond_site_symmetry_2
_geom_bond_publ_flag
Cl1 Bi1 2.5741(15) . ?
Cl2 Bi1 2.5309(14) . ?
Cl3 Bi1 2.5427(14) . ?
Cl4 Bi2 2.6713(15) . ?
Cl4 Bi1 2.9479(15) . ?
Cl5 Bi2 2.8426(13) . ?
Cl5 Bi2 2.8696(13) 2_666 ?
Cl6 Bi2 2.5654(13) . ?
Cl7 Bi2 2.7739(14) . ?
Cl7 Bi3 2.8584(15) . ?
Cl8 Bi2 2.5655(13) . ?
Cl9 Bi3 2.6457(15) . ?
Cl10 Bi3 2.5815(16) . ?
Cl11 Bi3 2.6336(16) . ?
Cl12 Bi3 2.7981(14) . ?
Cl12 Bi1 2.9247(14) 2_666 ?
Cl13 Bi3 2.8088(14) . ?
Cl13 Bi1 2.9219(14) 2_666 ?
N1 C2 1.318(8) . ?
N1 C6 1.322(8) . ?
N1 C1 1.489(8) . ?
N2 C11 1.310(7) . ?
N2 C9 1.336(7) . ?
N2 C10 1.481(7) . ?
N3 C18 1.296(8) . ?
N3 C14 1.334(8) . ?
N3 C13 1.467(8) . ?
N4 C23 1.300(9) . ?
N4 C21 1.316(9) . ?
N4 C22 1.521(9) . ?
C1 H1A 0.96 . ?
C1 H1B 0.96 . ?
C1 H1C 0.96 . ?
C2 C3 1.367(9) . ?
C2 H2 0.93 . ?
C3 C4 1.374(7) . ?
C3 H3 0.93 . ?
C4 C5 1.372(8) . ?
C4 C7 1.470(8) . ?
C5 C6 1.377(9) . ?
C5 H5 0.93 . ?
C6 H6 0.93 . ?
C7 C12 1.372(8) . ?
C7 C8 1.376(7) . ?
C8 C9 1.356(8) . ?
C8 H8 0.93 . ?
C9 H9 0.93 . ?
C10 H10A 0.96 . ?
C10 H10B 0.96 . ?
C10 H10C 0.96 . ?
C11 C12 1.364(9) . ?
C11 H11 0.93 . ?
C12 H12 0.93 . ?
C13 H13A 0.96 . ?
C13 H13B 0.96 . ?
C13 H13C 0.96 . ?
C14 C15 1.359(9) . ?
C14 H14 0.93 . ?
C15 C16 1.355(8) . ?
C15 H15 0.93 . ?
C16 C17 1.355(8) . ?
C16 C19 1.480(8) . ?
C17 C18 1.358(9) . ?
C17 H17 0.93 . ?
C18 H18 0.93 . ?
C19 C20 1.380(8) . ?
C19 C24 1.381(8) . ?
C20 C21 1.361(9) . ?
C20 H20 0.93 . ?
C21 H21 0.93 . ?
C22 H22A 0.96 . ?
C22 H22B 0.96 . ?
C22 H22C 0.96 . ?
C23 C24 1.377(10) . ?
C23 H24 0.93 . ?
C24 H23 0.93 . ?
Bi1 Cl13 2.9219(14) 2_666 ?
Bi1 Cl12 2.9247(14) 2_666 ?
Bi2 Cl5 2.8696(13) 2_666 ?

loop_
_geom_torsion_atom_site_label_1
_geom_torsion_atom_site_label_2
_geom_torsion_atom_site_label_3
_geom_torsion_atom_site_label_4
_geom_torsion
_geom_torsion_site_symmetry_1
_geom_torsion_site_symmetry_2
_geom_torsion_site_symmetry_3
_geom_torsion_site_symmetry_4
_geom_torsion_publ_flag
C6 N1 C2 C3 -1.4(11) . . . . ?
C1 N1 C2 C3 -179.4(6) . . . . ?
N1 C2 C3 C4 1.0(11) . . . . ?
C2 C3 C4 C5 0.2(10) . . . . ?
C2 C3 C4 C7 179.4(6) . . . . ?
C3 C4 C5 C6 -1.0(10) . . . . ?
C7 C4 C5 C6 179.9(6) . . . . ?
C2 N1 C6 C5 0.7(11) . . . . ?
C1 N1 C6 C5 178.6(6) . . . . ?
C4 C5 C6 N1 0.6(11) . . . . ?
C5 C4 C7 C12 175.1(6) . . . . ?
C3 C4 C7 C12 -4.1(9) . . . . ?
C5 C4 C7 C8 -3.3(9) . . . . ?
C3 C4 C7 C8 177.6(5) . . . . ?
C12 C7 C8 C9 -0.1(9) . . . . ?
C4 C7 C8 C9 178.3(6) . . . . ?
C11 N2 C9 C8 1.6(10) . . . . ?
C10 N2 C9 C8 179.3(6) . . . . ?
C7 C8 C9 N2 -0.1(10) . . . . ?
C9 N2 C11 C12 -2.8(11) . . . . ?
C10 N2 C11 C12 179.5(6) . . . . ?
N2 C11 C12 C7 2.6(12) . . . . ?
C8 C7 C12 C11 -1.1(10) . . . . ?
C4 C7 C12 C11 -179.5(6) . . . . ?
C18 N3 C14 C15 1.3(11) . . . . ?
C13 N3 C14 C15 179.9(6) . . . . ?
N3 C14 C15 C16 -1.4(11) . . . . ?
C14 C15 C16 C17 1.2(10) . . . . ?
C14 C15 C16 C19 -179.4(6) . . . . ?
C15 C16 C17 C18 -0.9(11) . . . . ?
C19 C16 C17 C18 179.7(7) . . . . ?
C14 N3 C18 C17 -1.0(11) . . . . ?
C13 N3 C18 C17 -179.6(7) . . . . ?
C16 C17 C18 N3 0.8(13) . . . . ?
C17 C16 C19 C20 -175.3(7) . . . . ?
C15 C16 C19 C20 5.4(9) . . . . ?
C17 C16 C19 C24 1.6(9) . . . . ?
C15 C16 C19 C24 -177.7(6) . . . . ?
C24 C19 C20 C21 1.3(10) . . . . ?
C16 C19 C20 C21 178.3(6) . . . . ?
C23 N4 C21 C20 -0.8(11) . . . . ?
C22 N4 C21 C20 179.9(7) . . . . ?
C19 C20 C21 N4 0.0(11) . . . . ?
C21 N4 C23 C24 0.2(12) . . . . ?
C22 N4 C23 C24 179.6(7) . . . . ?
N4 C23 C24 C19 1.1(12) . . . . ?
C20 C19 C24 C23 -1.8(10) . . . . ?
C16 C19 C24 C23 -178.9(6) . . . . ?
Bi2 Cl4 Bi1 Cl2 121(2) . . . . ?
Bi2 Cl4 Bi1 Cl3 -145(2) . . . . ?
Bi2 Cl4 Bi1 Cl1 18E1(10) . . . . ?
Bi2 Cl4 Bi1 Cl13 -53(2) . . . 2_666 ?
Bi2 Cl4 Bi1 Cl12 29(2) . . . 2_666 ?
Bi1 Cl4 Bi2 Cl8 -122(2) . . . . ?
Bi1 Cl4 Bi2 Cl6 145(2) . . . . ?
Bi1 Cl4 Bi2 Cl7 176.6(17) . . . . ?
Bi1 Cl4 Bi2 Cl5 53(2) . . . . ?
Bi1 Cl4 Bi2 Cl5 -31(2) . . . 2_666 ?
Bi3 Cl7 Bi2 Cl8 27(2) . . . . ?
Bi3 Cl7 Bi2 Cl6 119(2) . . . . ?
Bi3 Cl7 Bi2 Cl4 88(3) . . . . ?
Bi3 Cl7 Bi2 Cl5 -149(2) . . . . ?
Bi3 Cl7 Bi2 Cl5 -64(2) . . . 2_666 ?
Bi2 Cl5 Bi2 Cl8 -9.7(6) 2_666 . . . ?
Bi2 Cl5 Bi2 Cl6 -178.31(4) 2_666 . . . ?
Bi2 Cl5 Bi2 Cl4 -87.83(5) 2_666 . . . ?
Bi2 Cl5 Bi2 Cl7 93.18(4) 2_666 . . . ?
Bi2 Cl5 Bi2 Cl5 0 2_666 . . 2_666 ?
Bi1 Cl12 Bi3 Cl10 93.55(5) 2_666 . . . ?
Bi1 Cl12 Bi3 Cl11 -176.88(5) 2_666 . . . ?
Bi1 Cl12 Bi3 Cl9 -11.6(9) 2_666 . . . ?
Bi1 Cl12 Bi3 Cl13 2.92(4) 2_666 . . . ?
Bi1 Cl12 Bi3 Cl7 -84.85(5) 2_666 . . . ?
Bi1 Cl13 Bi3 Cl10 -92.79(5) 2_666 . . . ?
Bi1 Cl13 Bi3 Cl11 -0.1(7) 2_666 . . . ?
Bi1 Cl13 Bi3 Cl9 176.30(5) 2_666 . . . ?
Bi1 Cl13 Bi3 Cl12 -2.93(4) 2_666 . . . ?
Bi1 Cl13 Bi3 Cl7 85.93(5) 2_666 . . . ?
Bi2 Cl7 Bi3 Cl10 101(2) . . . . ?
Bi2 Cl7 Bi3 Cl11 -120(2) . . . . ?
Bi2 Cl7 Bi3 Cl9 -27(2) . . . . ?
Bi2 Cl7 Bi3 Cl12 150(2) . . . . ?
Bi2 Cl7 Bi3 Cl13 64(2) . . . . ?
